data_1550518
loop_
_publ_author_name
'Roy Choudhury, Anuradha'
'Paul, Satya B.'
'Choudhury, Sudip'

_publ_section_title
;
 14-(4-Chlorophenyl)-14<i>H</i>-dibenzo[<i>a</i>,<i>j</i>]xanthene
;
_journal_issue 1
_journal_name_full IUCrData
_journal_page_first x181846
_journal_paper_doi 10.1107/S2414314618018461
_journal_volume 4
_journal_year 2019
_chemical_absolute_configuration ad
_chemical_compound_source Synthetic
_chemical_formula_iupac 'C27 H17 Cl1 O1'
_chemical_formula_moiety 'C27 H17 Cl1 O1'
_chemical_formula_sum 'C27 H17 Cl O'
_chemical_formula_weight 392.88
_chemical_name_systematic
;
14-(4-Chlorophenyl)-14<i>H</i>-dibenzo[<i>a</i>,<i>j</i>]xanthene
;
_space_group_IT_number 33
_symmetry_cell_setting orthorhombic
_symmetry_space_group_name_Hall 'P 2c -2n'
_symmetry_space_group_name_H-M 'P n a 21'
_atom_sites_solution_hydrogens difmap
_atom_sites_solution_primary direct
_cell_angle_alpha 90
_cell_angle_beta 90
_cell_angle_gamma 90
_cell_formula_units_Z 4
_cell_length_a 14.0201(7)
_cell_length_b 17.4488(8)
_cell_length_c 7.8775(3)
_cell_measurement_reflns_used 9942
_cell_measurement_temperature 296
_cell_measurement_theta_max 24.10
_cell_measurement_theta_min 2.75
_cell_volume 1927.10(15)
_computing_cell_refinement
;
SAINT (Bruker, 2010)
;
_computing_data_collection
;
APEX2 (Bruker, 2010)
;
_computing_data_reduction
;
SAINT (Bruker, 2010)
;
_computing_molecular_graphics
;
Mercury (Macrae <i>et al.</i>,  2008), CAMERON (Watkin <i>et al.</i>,
2003) and
ORTEP-3 for Windows (Farrugia, 2012)
;
_computing_publication_material
;
CRYSTALS (Betteridge <i>et al.</i>,  2003)
;
_computing_structure_refinement
;
SHELXL97 (Sheldrick, 2008)
;
_computing_structure_solution
;
Superflip (Palatinus & Chapuis, 2007)
;
_diffrn_ambient_temperature 296(2)
_diffrn_measured_fraction_theta_full 0.995
_diffrn_measured_fraction_theta_max 0.995
_diffrn_measurement_device Serial
_diffrn_measurement_device_type 'BRUKER  SMART APEXII'
_diffrn_measurement_method \w/2\q
_diffrn_radiation_monochromator graphite
_diffrn_radiation_type 'Mo K\a'
_diffrn_radiation_wavelength 0.71073
_diffrn_reflns_av_R_equivalents 0.034
_diffrn_reflns_limit_h_max 18
_diffrn_reflns_limit_h_min -19
_diffrn_reflns_limit_k_max 23
_diffrn_reflns_limit_k_min -23
_diffrn_reflns_limit_l_max 10
_diffrn_reflns_limit_l_min -10
_diffrn_reflns_number 34384
_diffrn_reflns_theta_full 28.975
_diffrn_reflns_theta_max 28.975
_diffrn_reflns_theta_min 2.334
_diffrn_standards_number 0
_exptl_absorpt_coefficient_mu 0.214
_exptl_absorpt_correction_T_max 1
_exptl_absorpt_correction_T_min 0.853
_exptl_absorpt_correction_type multi-scan
_exptl_absorpt_process_details
;
(SADABS; Bruker, 2010)
;
_exptl_crystal_colour Colourless
_exptl_crystal_density_diffrn 1.354
_exptl_crystal_density_method 'not measured'
_exptl_crystal_description Needle
_exptl_crystal_F_000 815.997
_exptl_crystal_size_max 0.40
_exptl_crystal_size_mid 0.21
_exptl_crystal_size_min 0.10
_refine_diff_density_max 0.42
_refine_diff_density_min -0.41
_refine_ls_abs_structure_details
;
Flack (1983), 2260 Friedel-pairs
;
_refine_ls_abs_structure_Flack 0.15(5)
_refine_ls_extinction_coef 140(3)
_refine_ls_extinction_method
;
Larson (1970), Equation 22
;
_refine_ls_goodness_of_fit_ref 0.6074
_refine_ls_hydrogen_treatment constr
_refine_ls_matrix_type full
_refine_ls_number_parameters 264
_refine_ls_number_reflns 4970
_refine_ls_number_restraints 1
_refine_ls_R_factor_all 0.0589
_refine_ls_R_factor_gt 0.0460
_refine_ls_shift/su_max 0.0002188
_refine_ls_shift/su_mean 0.0000292
_refine_ls_structure_factor_coef Fsqd
_refine_ls_weighting_details
;
 Method= Quasi-Unit weights
 W = 1.0 or 1./4Fsq
;
_refine_ls_weighting_scheme calc
_refine_ls_wR_factor_all 0.0526
_refine_ls_wR_factor_gt 0.0518
_refine_ls_wR_factor_ref 0.0526
_reflns_number_gt 4052
_reflns_number_total 4980
_reflns_threshold_expression I>2.0\s(I)
_cod_data_source_file hb4276sup1.cif
_cod_data_source_block I
_cod_original_sg_symbol_H-M 'P n a 21 '
_cod_original_formula_sum 'C27 H17 Cl1 O1'
_cod_database_code 1550518

loop_
_symmetry_equiv_pos_as_xyz
x,y,z
-x+1/2,y+1/2,z+1/2
x+1/2,-y+1/2,z
-x,-y,z+1/2

loop_
_atom_site_type_symbol
_atom_site_label
_atom_site_fract_x
_atom_site_fract_y
_atom_site_fract_z
_atom_site_U_iso_or_equiv
_atom_site_adp_type
_atom_site_occupancy
Cl Cl1 0.42137(5) 0.44109(4) -0.49033(11) 0.0905 Uani 1.0000
C C2 0.35101(15) 0.45059(11) -0.3081(3) 0.0525 Uani 1.0000
C C3 0.39356(14) 0.44159(12) -0.1537(3) 0.0574 Uani 1.0000
C C4 0.33832(12) 0.44586(10) -0.0064(3) 0.0498 Uani 1.0000
C C5 0.24104(11) 0.45958(9) -0.0168(2) 0.0386 Uani 1.0000
C C6 0.17853(13) 0.46716(10) 0.1418(2) 0.0421 Uani 1.0000
C C7 0.13553(13) 0.54701(11) 0.1471(2) 0.0450 Uani 1.0000
C C8 0.19136(16) 0.61195(11) 0.1980(3) 0.0500 Uani 1.0000
C C9 0.28621(16) 0.60620(11) 0.2561(2) 0.0560 Uani 1.0000
C C10 0.3369(2) 0.66973(14) 0.3063(3) 0.0747 Uani 1.0000
C C11 0.2959(3) 0.74292(15) 0.2984(3) 0.0821 Uani 1.0000
C C12 0.2059(3) 0.75021(14) 0.2438(3) 0.0776 Uani 1.0000
C C13 0.15026(18) 0.68635(12) 0.1914(3) 0.0626 Uani 1.0000
C C14 0.0552(2) 0.69352(14) 0.1342(3) 0.0734 Uani 1.0000
C C15 0.00195(19) 0.63196(14) 0.0875(3) 0.0676 Uani 1.0000
C C16 0.04440(15) 0.55834(13) 0.0970(2) 0.0531 Uani 1.0000
O O17 -0.01588(9) 0.49912(9) 0.04831(19) 0.0608 Uani 1.0000
C C18 0.01068(14) 0.42485(12) 0.0923(2) 0.0512 Uani 1.0000
C C19 0.10051(13) 0.40635(10) 0.1441(2) 0.0415 Uani 1.0000
C C20 0.11915(14) 0.32913(10) 0.1936(2) 0.0446 Uani 1.0000
C C21 0.04471(16) 0.27372(11) 0.1814(3) 0.0533 Uani 1.0000
C C22 -0.04492(17) 0.29705(15) 0.1219(3) 0.0675 Uani 1.0000
C C23 -0.06320(15) 0.37023(14) 0.0807(3) 0.0640 Uani 1.0000
H H231 -0.1241 0.3856 0.0300 0.0765 Uiso 1.0000
H H221 -0.0936 0.2577 0.0994 0.0807 Uiso 1.0000
C C24 0.0624(2) 0.19770(13) 0.2329(3) 0.0734 Uani 1.0000
C C25 0.1482(2) 0.17598(14) 0.2956(3) 0.0773 Uani 1.0000
C C26 0.22213(19) 0.22971(12) 0.3076(3) 0.0651 Uani 1.0000
C C27 0.20808(16) 0.30473(11) 0.2575(2) 0.0520 Uani 1.0000
H H271 0.2583 0.3393 0.2605 0.0622 Uiso 1.0000
H H261 0.2849 0.2188 0.3669 0.0779 Uiso 1.0000
H H251 0.1567 0.1211 0.3386 0.0907 Uiso 1.0000
H H241 0.0128 0.1608 0.2309 0.0876 Uiso 1.0000
H H151 -0.0622 0.6373 0.0494 0.0807 Uiso 1.0000
H H141 0.0301 0.7435 0.1236 0.0901 Uiso 1.0000
H H121 0.1766 0.7974 0.2287 0.0959 Uiso 1.0000
H H111 0.3319 0.7883 0.3472 0.0967 Uiso 1.0000
H H101 0.4031 0.6629 0.3524 0.0904 Uiso 1.0000
H H91 0.3154 0.5576 0.2599 0.0665 Uiso 1.0000
H H61 0.2175 0.4624 0.2449 0.0468 Uiso 1.0000
C C28 0.20141(14) 0.46887(11) -0.1766(2) 0.0480 Uani 1.0000
C C29 0.25589(15) 0.46442(12) -0.3222(3) 0.0562 Uani 1.0000
H H291 0.2294 0.4713 -0.4303 0.0667 Uiso 1.0000
H H281 0.1359 0.4806 -0.1823 0.0578 Uiso 1.0000
H H41 0.3664 0.4380 0.0975 0.0603 Uiso 1.0000
H H31 0.4631 0.4339 -0.1510 0.0692 Uiso 1.0000

loop_
_atom_site_aniso_label
_atom_site_aniso_U_11
_atom_site_aniso_U_22
_atom_site_aniso_U_33
_atom_site_aniso_U_12
_atom_site_aniso_U_13
_atom_site_aniso_U_23
Cl1 0.0832(4) 0.0975(5) 0.0909(4) 0.0033(4) 0.0486(4) 0.0036(4)
C2 0.0583(14) 0.0418(11) 0.0575(12) -0.0032(10) 0.0252(11) -0.0022(11)
C3 0.0360(11) 0.0498(13) 0.0865(17) -0.0012(10) 0.0105(11) -0.0150(12)
C4 0.0424(11) 0.0476(11) 0.0594(12) 0.0034(9) -0.0046(10) -0.0093(11)
C5 0.0357(10) 0.0311(9) 0.0491(11) 0.0013(8) -0.0018(8) -0.0044(9)
C6 0.0449(11) 0.0408(10) 0.0405(11) 0.0050(9) -0.0021(8) -0.0026(9)
C7 0.0536(12) 0.0419(12) 0.0394(11) 0.0128(9) 0.0049(9) -0.0008(9)
C8 0.0719(14) 0.0398(11) 0.0384(10) 0.0114(11) 0.0111(10) 0.0008(9)
C9 0.0712(15) 0.0424(12) 0.0545(12) 0.0005(11) 0.0016(11) -0.0066(10)
C10 0.095(2) 0.0604(16) 0.0690(16) -0.0117(15) -0.0041(15) -0.0122(13)
C11 0.123(3) 0.0550(16) 0.0678(17) -0.0101(17) 0.0063(17) -0.0167(14)
C12 0.128(3) 0.0348(12) 0.0703(16) 0.0099(16) 0.0237(18) -0.0007(12)
C13 0.0924(19) 0.0497(13) 0.0456(12) 0.0178(13) 0.0176(13) 0.0033(11)
C14 0.107(2) 0.0504(14) 0.0633(16) 0.0345(15) 0.0264(15) 0.0132(12)
C15 0.0720(16) 0.0778(17) 0.0530(13) 0.0381(14) 0.0086(11) 0.0146(12)
C16 0.0582(13) 0.0574(13) 0.0437(11) 0.0146(12) 0.0062(9) 0.0008(11)
O17 0.0489(8) 0.0754(9) 0.0579(9) 0.0158(8) -0.0042(8) 0.0039(8)
C18 0.0491(12) 0.0642(15) 0.0402(11) 0.0059(11) 0.0013(9) -0.0003(10)
C19 0.0414(10) 0.0498(11) 0.0333(10) 0.0023(9) 0.0024(8) -0.0004(9)
C20 0.0503(12) 0.0500(11) 0.0336(10) -0.0023(10) 0.0067(9) -0.0037(9)
C21 0.0579(14) 0.0571(13) 0.0449(12) -0.0095(11) 0.0116(11) -0.0032(11)
C22 0.0643(16) 0.0761(17) 0.0620(16) -0.0216(14) 0.0075(12) -0.0140(13)
C23 0.0445(12) 0.0964(19) 0.0510(13) -0.0026(13) -0.0015(10) -0.0089(13)
C24 0.090(2) 0.0611(16) 0.0694(18) -0.0232(15) 0.0155(14) -0.0003(13)
C25 0.115(2) 0.0465(14) 0.0704(17) -0.0047(16) 0.0155(16) 0.0081(13)
C26 0.0816(18) 0.0576(15) 0.0561(14) 0.0121(13) 0.0042(13) 0.0099(12)
C27 0.0613(14) 0.0463(12) 0.0484(12) 0.0019(11) 0.0060(11) 0.0026(10)
C28 0.0405(10) 0.0547(12) 0.0488(11) 0.0079(10) 0.0018(10) 0.0024(10)
C29 0.0563(13) 0.0629(13) 0.0494(12) 0.0067(11) 0.0070(10) 0.0038(12)

loop_
_atom_type_symbol
_atom_type_scat_Cromer_Mann_a1
_atom_type_scat_Cromer_Mann_a2
_atom_type_scat_Cromer_Mann_a3
_atom_type_scat_Cromer_Mann_a4
_atom_type_scat_Cromer_Mann_b1
_atom_type_scat_Cromer_Mann_b2
_atom_type_scat_Cromer_Mann_b3
_atom_type_scat_Cromer_Mann_b4
_atom_type_scat_Cromer_Mann_c
_atom_type_scat_dispersion_real
_atom_type_scat_dispersion_imag
_atom_type_scat_source
C 2.3100 1.0200 1.5886 0.8650 20.8439 10.2075 0.5687 51.6512 0.2156 0.0033 0.0016 'International Tables Vol C 4.2.6.8 and 6.1.1.4'
H 0.4930 0.3229 0.1402 0.0408 10.5109 26.1257 3.1424 57.7998 0.0030 0.0000 0.0000 'International Tables Vol C 4.2.6.8 and 6.1.1.4'
O 3.0485 2.2868 1.5463 0.8670 13.2771 5.7011 0.3239 32.9089 0.2508 0.0106 0.0060 'International Tables Vol C 4.2.6.8 and 6.1.1.4'
Cl 11.4604 7.1964 6.2556 1.6455 0.0104 1.1662 18.5194 47.7784 -9.5574 0.1484 0.1585 'International Tables Vol C 4.2.6.8 and 6.1.1.4'

loop_
_geom_angle_atom_site_label_1
_geom_angle_atom_site_label_2
_geom_angle_atom_site_label_3
_geom_angle
_geom_angle_publ_flag
Cl1 C2 C3 118.32(16) no
Cl1 C2 C29 120.18(18) no
C3 C2 C29 121.47(19) no
C2 C3 C4 119.48(18) no
C2 C3 H31 117.9 no
C4 C3 H31 122.6 no
C3 C4 C5 120.4(2) no
C3 C4 H41 119.7 no
C5 C4 H41 120.0 no
C4 C5 C6 121.96(18) no
C4 C5 C28 117.91(19) no
C6 C5 C28 120.10(15) no
C5 C6 C7 109.18(15) no
C5 C6 C19 111.12(14) no
C7 C6 C19 110.71(15) no
C5 C6 H61 110.4 no
C7 C6 H61 106.1 no
C19 C6 H61 109.3 no
C6 C7 C8 121.05(16) no
C6 C7 C16 120.09(18) no
C8 C7 C16 118.81(19) no
C7 C8 C9 123.31(18) no
C7 C8 C13 119.34(19) no
C9 C8 C13 117.3(2) no
C8 C9 C10 121.5(2) no
C8 C9 H91 119.0 no
C10 C9 H91 119.5 no
C9 C10 C11 120.7(3) no
C9 C10 H101 119.1 no
C11 C10 H101 120.1 no
C10 C11 C12 119.1(3) no
C10 C11 H111 119.4 no
C12 C11 H111 121.1 no
C11 C12 C13 122.4(3) no
C11 C12 H121 122.9 no
C13 C12 H121 114.5 no
C12 C13 C8 118.9(2) no
C12 C13 C14 122.8(2) no
C8 C13 C14 118.4(2) no
C13 C14 C15 122.3(2) no
C13 C14 H141 117.5 no
C15 C14 H141 120.1 no
C14 C15 C16 118.1(2) no
C14 C15 H151 121.8 no
C16 C15 H151 120.1 no
C15 C16 C7 123.0(2) no
C15 C16 O17 113.84(19) no
C7 C16 O17 123.15(19) no
C16 O17 C18 117.46(14) no
O17 C18 C19 122.84(18) no
O17 C18 C23 114.62(18) no
C19 C18 C23 122.54(19) no
C6 C19 C18 119.65(17) no
C6 C19 C20 121.97(16) no
C18 C19 C20 118.35(17) no
C19 C20 C21 119.20(17) no
C19 C20 C27 122.99(17) no
C21 C20 C27 117.80(17) no
C20 C21 C22 118.80(19) no
C20 C21 C24 119.4(2) no
C22 C21 C24 121.8(2) no
C21 C22 C23 121.9(2) no
C21 C22 H221 118.6 no
C23 C22 H221 119.2 no
C18 C23 C22 119.1(2) no
C18 C23 H231 118.8 no
C22 C23 H231 121.7 no
C21 C24 C25 121.6(2) no
C21 C24 H241 120.4 no
C25 C24 H241 117.9 no
C24 C25 C26 119.6(2) no
C24 C25 H251 119.1 no
C26 C25 H251 121.2 no
C25 C26 C27 120.6(2) no
C25 C26 H261 123.2 no
C27 C26 H261 115.6 no
C20 C27 C26 120.9(2) no
C20 C27 H271 119.0 no
C26 C27 H271 120.0 no
C5 C28 C29 121.77(18) no
C5 C28 H281 117.3 no
C29 C28 H281 120.8 no
C28 C29 C2 119.0(2) no
C28 C29 H291 121.9 no
C2 C29 H291 119.0 no

loop_
_geom_bond_atom_site_label_1
_geom_bond_atom_site_label_2
_geom_bond_distance
_geom_bond_publ_flag
Cl1 C2 1.7496(19) no
C2 C3 1.364(3) no
C2 C29 1.360(3) no
C3 C4 1.397(3) no
C3 H31 0.985 no
C4 C5 1.387(2) no
C4 H41 0.919 no
C5 C6 1.532(2) no
C5 C28 1.386(3) no
C6 C7 1.519(3) no
C6 C19 1.524(3) no
C6 H61 0.983 no
C7 C8 1.435(3) no
C7 C16 1.352(3) no
C8 C9 1.410(3) no
C8 C13 1.421(3) no
C9 C10 1.375(3) no
C9 H91 0.943 no
C10 C11 1.401(3) no
C10 H101 1.005 no
C11 C12 1.339(4) no
C11 H111 1.014 no
C12 C13 1.422(3) no
C12 H121 0.927 no
C13 C14 1.412(3) no
C14 C15 1.359(3) no
C14 H141 0.944 no
C15 C16 1.418(3) no
C15 H151 0.953 no
C16 O17 1.389(2) no
O17 C18 1.392(2) no
C18 C19 1.363(2) no
C18 C23 1.411(3) no
C19 C20 1.427(2) no
C20 C21 1.426(2) no
C20 C27 1.410(3) no
C21 C22 1.402(3) no
C21 C24 1.409(3) no
C22 C23 1.342(3) no
C22 H221 0.985 no
C23 H231 0.981 no
C24 C25 1.355(3) no
C24 H241 0.947 no
C25 C26 1.401(3) no
C25 H251 1.022 no
C26 C27 1.381(3) no
C26 H261 1.014 no
C27 H271 0.928 no
C28 C29 1.380(3) no
C28 H281 0.942 no
C29 H291 0.937 no

loop_
_geom_hbond_atom_site_label_D
_geom_hbond_atom_site_label_H
_geom_hbond_atom_site_label_A
_geom_hbond_site_symmetry_A
_geom_hbond_distance_DH
_geom_hbond_distance_HA
_geom_hbond_distance_DA
_geom_hbond_angle_DHA
C3 H31 Cl1 4_665 0.98 3.00 3.547(2) 116
C12 H121 Cg2 2_555 0.93 2.90 3.649(3) 138
C23 H231 Cg4 4_564 0.98 3.00 3.740(3) 134
C25 H251 Cg2 2_545 1.02 2.97 3.942(3) 160

_cod_database_fobs_code 1550518
